data_1510115
loop_
_publ_author_name
'Mueller, B.G.'

_publ_section_title
;
 F Cu (Au F4), ein ungewoehnliches Kupfer(II)fluoroaurat(III).
;
_journal_name_full 'Angewandte Chemie (German Edition)'
_journal_page_first 685
_journal_page_last 785
_journal_volume 99
_journal_year 1987
_chemical_formula_sum 'Au Cu F5'
_chemical_name_systematic 'Cu (F (Au F4))'
_space_group_IT_number 2
_symmetry_space_group_name_Hall '-P 1'
_symmetry_space_group_name_H-M 'P -1'
_cell_angle_alpha 107.6
_cell_angle_beta 98.77
_cell_angle_gamma 89.63
_cell_formula_units_Z 1
_cell_length_a 5.536
_cell_length_b 4.979
_cell_length_c 3.707
_cell_volume 96.172
_citation_journal_id_ASTM ANCEAD
_cod_data_source_file gold_168.cif
_cod_data_source_block Au1Cu1F5
_cod_original_cell_volume 96.17189
_cod_original_formula_sum 'Au1 Cu1 F5'
_cod_database_code 1510115

loop_
_symmetry_equiv_pos_as_xyz
x,y,z
-x,-y,-z

loop_
_atom_site_label
_atom_site_type_symbol
_atom_site_fract_x
_atom_site_fract_y
_atom_site_fract_z
_atom_site_occupancy
_atom_site_U_iso_or_equiv
Au1 Au+3 0 0 0 1 0.0
F1 F-1 0.1389 0.2717 0.8031 1 0.0
F3 F-1 0.5 0.5 0.5 1 0.0
F2 F-1 0.686 0.1416 0.8871 1 0.0
Cu1 Cu+2 0.5 0.5 0 1 0.0
